data_4324862
loop_
_publ_author_name
'Junichi Nishijo'
'Ken Judai'
'Nobuyuki Nishi'

_publ_section_title
;
 Weak Ferromagnetism and Strong Spin-Spin Interaction Mediated by the
 Mixed-Valence Ethynyltetrathiafulvalene-Type Ligand
;
_journal_name_full 'Inorganic Chemistry'
_journal_page_first 3464
_journal_page_last 3470
_journal_paper_doi 10.1021/ic102384s
_journal_volume 50
_journal_year 2011
_chemical_formula_sum 'C33 H38 Cr F3 N4 O3 S13'
_chemical_formula_weight 1064.54
_chemical_name_common '[CrCyclam(C2MeEDT)2]OTf'
_chemical_name_systematic
; 
 ? 
;
_space_group_IT_number 7
_symmetry_cell_setting monoclinic
_symmetry_space_group_name_Hall 'P -2yc'
_symmetry_space_group_name_H-M 'P 1 c 1'
_atom_sites_solution_hydrogens geom
_atom_sites_solution_primary direct
_atom_sites_solution_secondary difmap
_audit_creation_method SHELXL-97
_cell_angle_alpha 90.00
_cell_angle_beta 93.959(3)
_cell_angle_gamma 90.00
_cell_formula_units_Z 4
_cell_length_a 16.8733(18)
_cell_length_b 11.4891(13)
_cell_length_c 22.710(3)
_cell_measurement_reflns_used 18002
_cell_measurement_temperature 100.0(5)
_cell_measurement_theta_max 30.5601
_cell_measurement_theta_min 1.4563
_cell_volume 4392.0(9)
_computing_cell_refinement 'CrystalClear (Rigaku/MSC Inc., 2006)'
_computing_data_collection 'CrystalClear (Rigaku/MSC Inc., 2006)'
_computing_data_reduction 'CrystalClear (Rigaku/MSC Inc., 2006)'
_computing_structure_refinement 'SHELXL-97 (Sheldrick, 1997)'
_computing_structure_solution 'SIR2004 (M. C. Burla et al.)'
_diffrn_ambient_temperature 100.0(5)
_diffrn_detector_area_resol_mean 14.6306
_diffrn_measured_fraction_theta_full 83.6000
_diffrn_measured_fraction_theta_max 30.5601
_diffrn_measurement_device 'Mercury (2x2 bin mode)'
_diffrn_measurement_device_type 'Rigaku AFC7R with CCD detector'
_diffrn_measurement_method \w-2\q
_diffrn_radiation_detector CCD
_diffrn_radiation_monochromator 'Graphite Monochromator'
_diffrn_radiation_source 'Rotating Anode'
_diffrn_radiation_type MoK\a
_diffrn_radiation_wavelength 0.71073
_diffrn_reflns_av_R_equivalents 0.0603
_diffrn_reflns_av_sigmaI/netI 0.1172
_diffrn_reflns_limit_h_max 22
_diffrn_reflns_limit_h_min -21
_diffrn_reflns_limit_k_max 12
_diffrn_reflns_limit_k_min -14
_diffrn_reflns_limit_l_max 29
_diffrn_reflns_limit_l_min -31
_diffrn_reflns_number 42828
_diffrn_reflns_theta_full 30.5601
_diffrn_reflns_theta_max 30.56
_diffrn_reflns_theta_min 1.77
_exptl_absorpt_coefficient_mu 0.932
_exptl_absorpt_correction_T_max 0.9266
_exptl_absorpt_correction_T_min 0.7600
_exptl_absorpt_correction_type numerical
_exptl_crystal_colour Red
_exptl_crystal_density_diffrn 1.610
_exptl_crystal_description Plate
_exptl_crystal_F_000 2188
_exptl_crystal_size_max 0.4
_exptl_crystal_size_mid 0.2
_exptl_crystal_size_min 0.05
_refine_diff_density_max 3.957
_refine_diff_density_min -1.617
_refine_diff_density_rms 0.318
_refine_ls_abs_structure_details 'Flack H D (1983), Acta Cryst. A39, 876-881'
_refine_ls_abs_structure_Flack 0.06(7)
_refine_ls_extinction_method none
_refine_ls_goodness_of_fit_ref 1.036
_refine_ls_hydrogen_treatment constr
_refine_ls_matrix_type full
_refine_ls_number_parameters 661
_refine_ls_number_reflns 17441
_refine_ls_number_restraints 2
_refine_ls_restrained_S_all 1.036
_refine_ls_R_factor_all 0.1561
_refine_ls_R_factor_gt 0.1471
_refine_ls_shift/su_max 0.163
_refine_ls_shift/su_mean 0.037
_refine_ls_structure_factor_coef Fsqd
_refine_ls_weighting_details 'calc w=1/[\s^2^(Fo^2^)+(0.1870P)^2^+166.6476P] where P=(Fo^2^+2Fc^2^)/3'
_refine_ls_weighting_scheme calc
_refine_ls_wR_factor_gt 0.3903
_refine_ls_wR_factor_ref 0.3965
_reflns_number_gt 14071
_reflns_number_total 17441
_reflns_threshold_expression >2sigma(I)
_cod_data_source_file ic102384s_si_001_1.cif
_cod_data_source_block '[CrCyclam(C2MeEDT)2]OTf'
_cod_original_cell_volume 4392.1(9)
_cod_original_formula_sum 'C33 H38 Cr1 F3 N4 O3 S13'
_cod_database_code 4324862

loop_
_symmetry_equiv_pos_as_xyz
'x, y, z'
'x, -y, z+1/2'

loop_
_atom_site_label
_atom_site_type_symbol
_atom_site_fract_x
_atom_site_fract_y
_atom_site_fract_z
_atom_site_U_iso_or_equiv
_atom_site_adp_type
_atom_site_occupancy
_atom_site_symmetry_multiplicity
_atom_site_calc_flag
_atom_site_refinement_flags
Cr1 Cr 0.56518(14) 0.4719(2) 0.14029(11) 0.0133(5) Uani 1 1 d .
N1 N 0.6247(9) 0.4683(12) 0.0639(6) 0.018(3) Uiso 1 1 d .
H1 H 0.5863 0.4688 0.0337 0.022 Uiso 1 1 calc R
N2 N 0.5905(9) 0.6455(11) 0.1401(6) 0.018(3) Uiso 1 1 d .
H2 H 0.6348 0.6539 0.1649 0.021 Uiso 1 1 calc R
N3 N 0.5077(8) 0.4745(11) 0.2176(6) 0.015(3) Uiso 1 1 d .
H3 H 0.5457 0.4710 0.2480 0.019 Uiso 1 1 calc R
N4 N 0.5368(9) 0.2942(12) 0.1409(6) 0.021(3) Uiso 1 1 d .
H4 H 0.4928 0.2829 0.1161 0.025 Uiso 1 1 calc R
S1 S 0.8334(2) 0.5262(3) 0.30161(19) 0.0186(8) Uani 1 1 d .
S2 S 0.9617(3) 0.3637(3) 0.27790(19) 0.0199(8) Uani 1 1 d .
S3 S 0.9092(3) 0.5733(4) 0.43185(19) 0.0228(9) Uani 1 1 d .
S4 S 1.0412(3) 0.4148(5) 0.4141(2) 0.0278(10) Uani 1 1 d .
S5 S 0.9092(3) 0.5457(4) 0.5588(2) 0.0278(10) Uani 1 1 d .
S6 S 1.0668(3) 0.3474(5) 0.5407(2) 0.0314(10) Uani 1 1 d .
S7 S 0.3073(3) 0.4259(4) -0.03362(19) 0.0224(9) Uani 1 1 d .
S8 S 0.2371(2) 0.6537(3) -0.06507(18) 0.0182(8) Uani 1 1 d .
S9 S 0.2501(3) 0.3249(4) -0.16524(19) 0.0218(8) Uani 1 1 d .
S10 S 0.1704(3) 0.5470(4) -0.19296(19) 0.0218(8) Uani 1 1 d .
S11 S 0.2828(3) 0.2710(4) -0.2891(2) 0.0249(9) Uani 1 1 d .
S12 S 0.1922(4) 0.5441(4) -0.3199(2) 0.0327(11) Uani 1 1 d .
C1 C 0.6676(10) 0.5774(13) 0.0593(7) 0.018(3) Uiso 1 1 d .
H1A H 0.6797 0.5905 0.0187 0.021 Uiso 1 1 calc R
H1B H 0.7172 0.5743 0.0835 0.021 Uiso 1 1 calc R
C2 C 0.6156(12) 0.6764(16) 0.0802(8) 0.025(4) Uiso 1 1 d .
H2A H 0.6453 0.7487 0.0820 0.030 Uiso 1 1 calc R
H2B H 0.5693 0.6864 0.0529 0.030 Uiso 1 1 calc R
C3 C 0.5326(11) 0.7243(15) 0.1620(8) 0.024(4) Uiso 1 1 d .
H3A H 0.4850 0.7229 0.1356 0.029 Uiso 1 1 calc R
H3B H 0.5537 0.8029 0.1621 0.029 Uiso 1 1 calc R
C4 C 0.5116(12) 0.6939(16) 0.2225(8) 0.025(4) Uiso 1 1 d .
H4A H 0.4829 0.7588 0.2382 0.030 Uiso 1 1 calc R
H4B H 0.5603 0.6839 0.2473 0.030 Uiso 1 1 calc R
C5 C 0.4592(11) 0.5795(14) 0.2269(8) 0.022(3) Uiso 1 1 d .
H5A H 0.4379 0.5757 0.2655 0.026 Uiso 1 1 calc R
H5B H 0.4148 0.5822 0.1974 0.026 Uiso 1 1 calc R
C6 C 0.4603(10) 0.3668(14) 0.2196(7) 0.019(3) Uiso 1 1 d .
H6A H 0.4138 0.3712 0.1921 0.023 Uiso 1 1 calc R
H6B H 0.4431 0.3540 0.2590 0.023 Uiso 1 1 calc R
C7 C 0.5151(12) 0.2698(17) 0.2024(9) 0.027(4) Uiso 1 1 d .
H7A H 0.5624 0.2678 0.2292 0.032 Uiso 1 1 calc R
H7B H 0.4884 0.1952 0.2041 0.032 Uiso 1 1 calc R
C8 C 0.5998(11) 0.2178(16) 0.1220(8) 0.024(3) Uiso 1 1 d .
H8A H 0.5813 0.1378 0.1221 0.028 Uiso 1 1 calc R
H8B H 0.6456 0.2237 0.1501 0.028 Uiso 1 1 calc R
C9 C 0.6261(14) 0.2492(19) 0.0579(10) 0.035(4) Uiso 1 1 d .
H9A H 0.6563 0.1845 0.0436 0.042 Uiso 1 1 calc R
H9B H 0.5787 0.2578 0.0315 0.042 Uiso 1 1 calc R
C10 C 0.6754(12) 0.3585(16) 0.0544(9) 0.026(4) Uiso 1 1 d .
H10A H 0.6972 0.3628 0.0161 0.032 Uiso 1 1 calc R
H10B H 0.7193 0.3557 0.0843 0.032 Uiso 1 1 calc R
C11 C 0.6717(11) 0.4453(14) 0.1866(7) 0.019(3) Uiso 1 1 d .
C12 C 0.7359(10) 0.4371(14) 0.2119(7) 0.019(3) Uiso 1 1 d .
C13 C 0.8721(11) 0.2638(14) 0.1842(7) 0.021(3) Uiso 1 1 d .
H13A H 0.8198 0.2602 0.1647 0.032 Uiso 1 1 calc R
H13B H 0.8859 0.1891 0.2009 0.032 Uiso 1 1 calc R
H13C H 0.9096 0.2849 0.1561 0.032 Uiso 1 1 calc R
C14 C 0.8146(10) 0.4260(13) 0.2428(7) 0.015(3) Uiso 1 1 d .
C15 C 0.8734(9) 0.3512(12) 0.2313(6) 0.011(3) Uiso 1 1 d .
C16 C 0.9198(11) 0.4606(15) 0.3305(8) 0.023(3) Uiso 1 1 d .
C17 C 0.9556(10) 0.4807(13) 0.3839(7) 0.014(3) Uiso 1 1 d .
C18 C 0.9520(11) 0.4977(16) 0.4939(8) 0.023(3) Uiso 1 1 d .
C19 C 1.0118(11) 0.4301(15) 0.4873(8) 0.024(4) Uiso 1 1 d .
C20 C 0.9831(12) 0.4822(17) 0.6154(9) 0.029(4) Uiso 1 1 d .
H20A H 1.0303 0.5305 0.6181 0.034 Uiso 1 1 calc R
H20B H 0.9606 0.4835 0.6536 0.034 Uiso 1 1 calc R
C21 C 1.0040(15) 0.3710(19) 0.6029(10) 0.038(5) Uiso 1 1 d .
H21A H 0.9556 0.3264 0.5952 0.046 Uiso 1 1 calc R
H21B H 1.0316 0.3386 0.6380 0.046 Uiso 1 1 calc R
C22 C 0.4605(11) 0.5041(14) 0.0888(7) 0.019(3) Uiso 1 1 d .
C23 C 0.4065(11) 0.5289(15) 0.0509(8) 0.023(3) Uiso 1 1 d .
C24 C 0.3378(11) 0.7685(14) 0.0171(8) 0.021(3) Uiso 1 1 d .
H24A H 0.3684 0.7564 0.0539 0.031 Uiso 1 1 calc R
H24B H 0.2916 0.8140 0.0239 0.031 Uiso 1 1 calc R
H24C H 0.3695 0.8090 -0.0098 0.031 Uiso 1 1 calc R
C25 C 0.3454(10) 0.5467(14) 0.0073(7) 0.018(3) Uiso 1 1 d .
C26 C 0.3127(12) 0.6532(16) -0.0088(8) 0.026(4) Uiso 1 1 d .
C27 C 0.2516(11) 0.5069(14) -0.0879(8) 0.020(3) Uiso 1 1 d .
C28 C 0.2298(10) 0.4670(13) -0.1391(7) 0.017(3) Uiso 1 1 d .
C29 C 0.2433(11) 0.3709(15) -0.2408(8) 0.022(3) Uiso 1 1 d .
C30 C 0.2100(12) 0.4713(16) -0.2519(9) 0.027(4) Uiso 1 1 d .
C31 C 0.2341(14) 0.3260(18) -0.3555(9) 0.034(4) Uiso 1 1 d .
H31A H 0.2513 0.2796 -0.3880 0.041 Uiso 1 1 calc R
H31B H 0.1776 0.3128 -0.3537 0.041 Uiso 1 1 calc R
C32 C 0.2456(14) 0.4493(17) -0.3704(9) 0.032(4) Uiso 1 1 d .
H32A H 0.2256 0.4634 -0.4108 0.038 Uiso 1 1 calc R
H32B H 0.3018 0.4677 -0.3670 0.038 Uiso 1 1 calc R
Cr2 Cr 0.76636(15) 0.0067(2) 0.39935(11) 0.0145(5) Uani 1 1 d .
N5 N 0.8246(8) 0.0332(11) 0.4808(6) 0.015(2) Uiso 1 1 d .
H5 H 0.7875 0.0446 0.5074 0.018 Uiso 1 1 calc R
N6 N 0.7855(9) -0.1703(12) 0.4160(6) 0.020(3) Uiso 1 1 d .
H6 H 0.8293 -0.1894 0.3970 0.024 Uiso 1 1 calc R
N7 N 0.7100(9) -0.0216(12) 0.3173(6) 0.020(3) Uiso 1 1 d .
H7 H 0.7488 -0.0288 0.2916 0.024 Uiso 1 1 calc R
N8 N 0.7459(8) 0.1802(11) 0.3812(6) 0.016(3) Uiso 1 1 d .
H8 H 0.7034 0.2026 0.4010 0.019 Uiso 1 1 calc R
S13 S 1.0373(3) 0.0782(3) 0.2592(2) 0.0205(8) Uani 1 1 d .
S14 S 1.0977(2) -0.1538(3) 0.23268(19) 0.0190(8) Uani 1 1 d .
S15 S 1.0906(3) 0.1734(4) 0.1321(2) 0.0219(8) Uani 1 1 d .
S16 S 1.1437(3) -0.0624(4) 0.1023(2) 0.0258(9) Uani 1 1 d .
S17 S 1.0690(4) 0.2507(5) 0.0074(3) 0.0396(13) Uani 1 1 d .
S18 S 1.1284(4) -0.0303(5) -0.0257(2) 0.0383(13) Uani 1 1 d .
S19 S 0.4971(2) 0.0317(4) 0.54365(19) 0.0197(8) Uani 1 1 d .
S20 S 0.3836(3) -0.1530(4) 0.5031(2) 0.0246(9) Uani 1 1 d .
S21 S 0.4132(3) 0.0442(4) 0.6682(2) 0.0258(9) Uani 1 1 d .
S22 S 0.3058(3) -0.1481(4) 0.6312(2) 0.0237(9) Uani 1 1 d .
S23 S 0.3981(4) 0.0207(5) 0.7950(3) 0.0442(14) Uani 1 1 d .
S24 S 0.2612(3) -0.1998(4) 0.7540(2) 0.0296(10) Uani 1 1 d .
C33 C 0.8681(11) -0.0780(14) 0.4966(8) 0.022(3) Uiso 1 1 d .
H33A H 0.8843 -0.0795 0.5384 0.026 Uiso 1 1 calc R
H33B H 0.9150 -0.0848 0.4745 0.026 Uiso 1 1 calc R
C34 C 0.8107(12) -0.1768(16) 0.4809(8) 0.026(4) Uiso 1 1 d .
H34A H 0.8363 -0.2509 0.4898 0.031 Uiso 1 1 calc R
H34B H 0.7646 -0.1705 0.5039 0.031 Uiso 1 1 calc R
C35 C 0.7243(11) -0.2542(15) 0.3957(8) 0.023(3) Uiso 1 1 d .
H35A H 0.6776 -0.2434 0.4177 0.028 Uiso 1 1 calc R
H35B H 0.7439 -0.3326 0.4031 0.028 Uiso 1 1 calc R
C36 C 0.7019(10) -0.2391(14) 0.3299(7) 0.019(3) Uiso 1 1 d .
H36A H 0.7503 -0.2443 0.3093 0.023 Uiso 1 1 calc R
H36B H 0.6688 -0.3046 0.3171 0.023 Uiso 1 1 calc R
C37 C 0.6587(11) -0.1278(14) 0.3096(8) 0.020(3) Uiso 1 1 d .
H37A H 0.6408 -0.1356 0.2682 0.024 Uiso 1 1 calc R
H37B H 0.6121 -0.1180 0.3318 0.024 Uiso 1 1 calc R
C38 C 0.6666(11) 0.0882(15) 0.3015(8) 0.022(3) Uiso 1 1 d .
H38A H 0.6498 0.0886 0.2597 0.027 Uiso 1 1 calc R
H38B H 0.6198 0.0948 0.3238 0.027 Uiso 1 1 calc R
C39 C 0.7214(11) 0.1865(14) 0.3157(7) 0.020(3) Uiso 1 1 d .
H39A H 0.6950 0.2599 0.3063 0.024 Uiso 1 1 calc R
H39B H 0.7677 0.1808 0.2928 0.024 Uiso 1 1 calc R
C40 C 0.8146(12) 0.2605(16) 0.3998(8) 0.026(4) Uiso 1 1 d .
H40A H 0.7996 0.3406 0.3912 0.031 Uiso 1 1 calc R
H40B H 0.8601 0.2417 0.3777 0.031 Uiso 1 1 calc R
C41 C 0.8372(13) 0.2472(18) 0.4668(9) 0.033(4) Uiso 1 1 d .
H41A H 0.8703 0.3127 0.4797 0.040 Uiso 1 1 calc R
H41B H 0.7891 0.2511 0.4877 0.040 Uiso 1 1 calc R
C42 C 0.8807(11) 0.1357(15) 0.4843(8) 0.024(3) Uiso 1 1 d .
H42A H 0.9231 0.1227 0.4582 0.028 Uiso 1 1 calc R
H42B H 0.9045 0.1429 0.5243 0.028 Uiso 1 1 calc R
C43 C 0.8708(9) 0.0027(12) 0.3588(6) 0.013(3) Uiso 1 1 d .
C44 C 0.9308(11) -0.0195(15) 0.3306(8) 0.022(3) Uiso 1 1 d .
C45 C 0.9994(13) -0.2604(17) 0.3072(9) 0.031(4) Uiso 1 1 d .
H45A H 0.9706 -0.2459 0.3415 0.047 Uiso 1 1 calc R
H45B H 1.0461 -0.3052 0.3183 0.047 Uiso 1 1 calc R
H45C H 0.9663 -0.3027 0.2786 0.047 Uiso 1 1 calc R
C46 C 0.9906(11) -0.0406(14) 0.2929(7) 0.020(3) Uiso 1 1 d .
C47 C 1.0228(10) -0.1487(14) 0.2817(7) 0.019(3) Uiso 1 1 d .
C48 C 1.0820(10) -0.0089(14) 0.2082(7) 0.017(3) Uiso 1 1 d .
C49 C 1.1031(11) 0.0289(14) 0.1540(8) 0.020(3) Uiso 1 1 d .
C50 C 1.0907(12) 0.1357(17) 0.0540(9) 0.029(4) Uiso 1 1 d .
C51 C 1.1134(10) 0.0297(14) 0.0424(7) 0.017(3) Uiso 1 1 d .
C52 C 1.1393(17) 0.213(2) -0.0452(12) 0.051(6) Uiso 1 1 d .
H52A H 1.1369 0.2712 -0.0764 0.061 Uiso 1 1 calc R
H52B H 1.1924 0.2151 -0.0259 0.061 Uiso 1 1 calc R
C53 C 1.125(2) 0.098(3) -0.0714(17) 0.078(10) Uiso 1 1 d .
H53A H 1.1625 0.0869 -0.1010 0.094 Uiso 1 1 calc R
H53B H 1.0723 0.0999 -0.0920 0.094 Uiso 1 1 calc R
C54 C 0.6568(10) -0.0019(14) 0.4351(7) 0.018(3) Uiso 1 1 d .
C55 C 0.5909(10) -0.0207(14) 0.4547(7) 0.019(3) Uiso 1 1 d .
C56 C 0.4724(10) -0.2130(14) 0.4089(7) 0.018(3) Uiso 1 1 d .
H56A H 0.5235 -0.2041 0.3932 0.028 Uiso 1 1 calc R
H56B H 0.4314 -0.1963 0.3787 0.028 Uiso 1 1 calc R
H56C H 0.4666 -0.2914 0.4225 0.028 Uiso 1 1 calc R
C57 C 0.5199(9) -0.0461(13) 0.4811(7) 0.013(3) Uiso 1 1 d .
C58 C 0.4657(10) -0.1292(14) 0.4602(7) 0.018(3) Uiso 1 1 d .
C59 C 0.4149(11) -0.0627(14) 0.5604(8) 0.020(3) Uiso 1 1 d .
C60 C 0.3823(11) -0.0527(14) 0.6127(7) 0.020(3) Uiso 1 1 d .
C61 C 0.3680(12) -0.0283(16) 0.7214(9) 0.025(3) Uiso 1 1 d .
C62 C 0.3183(11) -0.1167(15) 0.7077(8) 0.022(3) Uiso 1 1 d .
C63 C 0.3364(13) -0.0634(18) 0.8431(9) 0.033(4) Uiso 1 1 d .
H63A H 0.3647 -0.1336 0.8556 0.039 Uiso 1 1 calc R
H63B H 0.3279 -0.0179 0.8780 0.039 Uiso 1 1 calc R
C64 C 0.2571(13) -0.0966(18) 0.8133(9) 0.031(4) Uiso 1 1 d .
H64A H 0.2310 -0.0265 0.7980 0.037 Uiso 1 1 calc R
H64B H 0.2244 -0.1289 0.8428 0.037 Uiso 1 1 calc R
S25 S 0.5838(3) 0.4470(4) 0.39612(19) 0.0245(9) Uani 1 1 d .
C65 C 0.5024(13) 0.3403(17) 0.3917(9) 0.030(4) Uiso 1 1 d .
O1 O 0.5627(10) 0.5294(11) 0.4401(6) 0.031(3) Uani 1 1 d .
O2 O 0.5830(11) 0.4940(15) 0.3382(6) 0.044(4) Uani 1 1 d .
O3 O 0.6504(8) 0.3744(13) 0.4138(7) 0.035(3) Uani 1 1 d .
F1 F 0.5118(7) 0.2608(11) 0.3531(6) 0.037(3) Uani 1 1 d .
F2 F 0.4956(8) 0.2961(13) 0.4455(6) 0.047(3) Uani 1 1 d .
F3 F 0.4338(7) 0.3997(13) 0.3763(6) 0.044(3) Uani 1 1 d .
S26 S 0.7526(3) -0.0620(5) 0.1550(2) 0.0317(10) Uani 1 1 d .
C66 C 0.8365(15) -0.160(2) 0.1561(10) 0.039(5) Uiso 1 1 d .
O4 O 0.7756(13) 0.0192(14) 0.2002(7) 0.050(5) Uani 1 1 d .
O5 O 0.6907(9) -0.1396(14) 0.1701(8) 0.041(4) Uani 1 1 d .
O6 O 0.7504(12) -0.019(2) 0.0963(7) 0.063(6) Uani 1 1 d .
F4 F 0.8274(9) -0.2443(13) 0.1167(8) 0.060(5) Uani 1 1 d .
F5 F 0.9024(8) -0.1060(16) 0.1466(6) 0.057(4) Uani 1 1 d .
F6 F 0.8476(11) -0.2115(17) 0.2102(8) 0.069(5) Uani 1 1 d .

loop_
_atom_site_aniso_label
_atom_site_aniso_U_11
_atom_site_aniso_U_22
_atom_site_aniso_U_33
_atom_site_aniso_U_23
_atom_site_aniso_U_13
_atom_site_aniso_U_12
Cr1 0.0074(11) 0.0203(12) 0.0117(11) -0.0013(8) -0.0042(9) 0.0027(8)
S1 0.0132(18) 0.0184(19) 0.024(2) -0.0004(14) -0.0014(16) 0.0052(13)
S2 0.0174(19) 0.0200(19) 0.0213(19) -0.0008(14) -0.0049(16) 0.0008(14)
S3 0.027(2) 0.018(2) 0.023(2) -0.0063(14) -0.0032(18) 0.0011(15)
S4 0.011(2) 0.051(3) 0.020(2) 0.0044(18) -0.0049(17) 0.0041(17)
S5 0.032(3) 0.026(2) 0.026(2) -0.0037(16) 0.001(2) 0.0031(17)
S6 0.021(2) 0.050(3) 0.023(2) 0.0058(19) -0.0021(19) 0.010(2)
S7 0.023(2) 0.023(2) 0.0194(19) 0.0026(15) -0.0118(17) 0.0016(15)
S8 0.0151(19) 0.0191(19) 0.0194(18) 0.0008(13) -0.0067(15) 0.0022(13)
S9 0.021(2) 0.024(2) 0.0197(19) 0.0003(14) -0.0040(17) 0.0047(15)
S10 0.026(2) 0.020(2) 0.0192(19) -0.0022(14) -0.0065(17) 0.0048(15)
S11 0.024(2) 0.022(2) 0.029(2) -0.0049(16) 0.0029(19) -0.0003(16)
S12 0.044(3) 0.028(2) 0.026(2) 0.0025(17) -0.006(2) 0.002(2)
Cr2 0.0100(11) 0.0170(12) 0.0168(12) -0.0006(8) 0.0032(9) 0.0009(8)
S13 0.022(2) 0.0144(18) 0.027(2) 0.0012(14) 0.0116(17) 0.0030(14)
S14 0.0177(19) 0.0151(18) 0.026(2) 0.0032(14) 0.0113(16) 0.0027(13)
S15 0.020(2) 0.0178(19) 0.029(2) 0.0010(15) 0.0083(17) 0.0049(14)
S16 0.035(3) 0.019(2) 0.025(2) -0.0007(15) 0.0114(19) 0.0074(17)
S17 0.044(3) 0.036(3) 0.040(3) 0.020(2) 0.015(3) 0.020(2)
S18 0.060(4) 0.031(3) 0.025(2) -0.0023(18) 0.012(2) 0.005(2)
S19 0.0122(18) 0.021(2) 0.027(2) 0.0011(14) 0.0082(16) -0.0051(13)
S20 0.019(2) 0.026(2) 0.030(2) -0.0039(16) 0.0064(18) -0.0075(15)
S21 0.026(2) 0.0160(19) 0.037(2) -0.0062(16) 0.010(2) -0.0067(15)
S22 0.017(2) 0.028(2) 0.027(2) -0.0043(16) 0.0080(18) -0.0077(15)
S23 0.043(3) 0.045(3) 0.044(3) -0.020(2) -0.004(3) -0.017(2)
S24 0.037(3) 0.023(2) 0.030(2) 0.0022(17) 0.010(2) -0.0025(18)
S25 0.027(2) 0.029(2) 0.0172(19) 0.0002(15) -0.0047(18) 0.0011(17)
O1 0.050(9) 0.026(7) 0.018(6) -0.004(5) -0.002(6) 0.012(6)
O2 0.058(11) 0.065(11) 0.007(6) 0.010(6) -0.004(7) -0.030(8)
O3 0.020(7) 0.039(8) 0.047(9) -0.010(6) 0.005(7) 0.005(6)
F1 0.018(6) 0.046(7) 0.046(7) -0.022(6) -0.002(5) -0.010(5)
F2 0.038(8) 0.053(8) 0.051(8) 0.009(6) 0.010(7) -0.004(6)
F3 0.018(6) 0.071(9) 0.041(7) -0.012(6) -0.005(5) 0.013(6)
S26 0.030(3) 0.042(3) 0.024(2) -0.0019(18) 0.013(2) -0.0011(19)
O4 0.083(14) 0.036(9) 0.036(9) -0.011(6) 0.037(9) -0.004(8)
O5 0.017(7) 0.050(9) 0.054(10) -0.019(7) -0.004(7) -0.010(6)
O6 0.054(12) 0.122(17) 0.015(7) -0.007(8) 0.010(8) 0.050(12)
F4 0.042(9) 0.044(8) 0.093(13) -0.028(8) -0.004(9) 0.006(6)
F5 0.027(7) 0.100(12) 0.044(8) -0.013(8) 0.006(6) -0.032(8)
F6 0.065(12) 0.083(12) 0.057(10) 0.023(9) -0.007(9) 0.003(9)

loop_
_atom_type_symbol
_atom_type_description
_atom_type_scat_dispersion_real
_atom_type_scat_dispersion_imag
_atom_type_scat_source
C C 0.0033 0.0016 'International Tables Vol C Tables 4.2.6.8 and 6.1.1.4'
H H 0.0000 0.0000 'International Tables Vol C Tables 4.2.6.8 and 6.1.1.4'
N N 0.0061 0.0033 'International Tables Vol C Tables 4.2.6.8 and 6.1.1.4'
O O 0.0106 0.0060 'International Tables Vol C Tables 4.2.6.8 and 6.1.1.4'
F F 0.0171 0.0103 'International Tables Vol C Tables 4.2.6.8 and 6.1.1.4'
S S 0.1246 0.1234 'International Tables Vol C Tables 4.2.6.8 and 6.1.1.4'
Cr Cr 0.3209 0.6236 'International Tables Vol C Tables 4.2.6.8 and 6.1.1.4'

loop_
_geom_angle_atom_site_label_1
_geom_angle_atom_site_label_2
_geom_angle_atom_site_label_3
_geom_angle
N2 Cr1 C11 88.3(6)
N2 Cr1 N1 84.5(6)
C11 Cr1 N1 88.1(6)
N2 Cr1 N3 95.6(5)
C11 Cr1 N3 90.7(6)
N1 Cr1 N3 178.9(6)
N2 Cr1 C22 89.7(6)
C11 Cr1 C22 176.3(7)
N1 Cr1 C22 88.5(6)
N3 Cr1 C22 92.6(6)
N2 Cr1 N4 178.8(6)
C11 Cr1 N4 92.5(6)
N1 Cr1 N4 96.3(6)
N3 Cr1 N4 83.5(6)
C22 Cr1 N4 89.5(6)
C1 N1 C10 114.1(14)
C1 N1 Cr1 108.5(10)
C10 N1 Cr1 116.1(11)
C3 N2 C2 113.9(13)
C3 N2 Cr1 117.7(11)
C2 N2 Cr1 107.8(10)
C6 N3 C5 111.9(13)
C6 N3 Cr1 107.5(10)
C5 N3 Cr1 115.5(10)
C8 N4 C7 113.0(14)
C8 N4 Cr1 114.2(11)
C7 N4 Cr1 105.0(11)
C16 S1 C14 96.0(8)
C15 S2 C16 95.3(8)
C17 S3 C18 91.3(8)
C17 S4 C19 92.8(8)
C18 S5 C20 99.2(9)
C19 S6 C21 98.4(10)
C27 S7 C25 96.3(8)
C26 S8 C27 95.9(8)
C28 S9 C29 92.7(8)
C30 S10 C28 92.4(8)
C29 S11 C31 97.2(9)
C30 S12 C32 101.6(9)
N1 C1 C2 108.5(14)
N2 C2 C1 108.1(14)
N2 C3 C4 112.4(15)
C3 C4 C5 115.0(15)
N3 C5 C4 110.4(14)
N3 C6 C7 105.5(14)
N4 C7 C6 107.2(15)
N4 C8 C9 112.7(15)
C10 C9 C8 115.1(17)
C9 C10 N1 111.0(16)
C12 C11 Cr1 175.2(15)
C11 C12 C14 179.5(19)
C15 C14 C12 128.0(14)
C15 C14 S1 117.6(12)
C12 C14 S1 114.4(12)
C14 C15 C13 127.0(14)
C14 C15 S2 115.5(11)
C13 C15 S2 117.5(11)
C17 C16 S1 125.8(14)
C17 C16 S2 122.1(14)
S1 C16 S2 112.0(10)
C16 C17 S4 126.6(13)
C16 C17 S3 118.5(13)
S4 C17 S3 114.7(9)
C19 C18 S3 118.9(15)
C19 C18 S5 130.6(15)
S3 C18 S5 110.0(10)
C18 C19 S6 128.8(16)
C18 C19 S4 116.0(15)
S6 C19 S4 115.2(11)
C21 C20 S5 113.1(16)
C20 C21 S6 118.1(17)
C23 C22 Cr1 169.2(15)
C22 C23 C25 175.2(18)
C26 C25 C23 125.5(16)
C26 C25 S7 115.7(13)
C23 C25 S7 118.8(13)
C25 C26 C24 125.6(16)
C25 C26 S8 117.1(14)
C24 C26 S8 117.3(13)
C28 C27 S7 123.5(13)
C28 C27 S8 124.4(13)
S7 C27 S8 111.8(9)
C27 C28 S10 123.5(13)
C27 C28 S9 125.6(13)
S10 C28 S9 110.9(9)
C30 C29 S11 129.6(15)
C30 C29 S9 116.5(15)
S11 C29 S9 113.9(10)
C29 C30 S12 129.5(16)
C29 C30 S10 118.1(15)
S12 C30 S10 112.4(10)
C32 C31 S11 118.3(16)
C31 C32 S12 110.3(16)
C43 Cr2 N5 92.0(6)
C43 Cr2 N8 94.0(6)
N5 Cr2 N8 95.8(5)
C43 Cr2 C54 174.6(6)
N5 Cr2 C54 92.2(6)
N8 Cr2 C54 89.0(6)
C43 Cr2 N7 87.0(6)
N5 Cr2 N7 178.8(6)
N8 Cr2 N7 84.9(5)
C54 Cr2 N7 88.8(6)
C43 Cr2 N6 86.1(6)
N5 Cr2 N6 85.6(5)
N8 Cr2 N6 178.7(6)
C54 Cr2 N6 90.8(6)
N7 Cr2 N6 93.8(6)
C33 N5 C42 110.9(13)
C33 N5 Cr2 106.5(10)
C42 N5 Cr2 115.0(10)
C35 N6 C34 114.9(14)
C35 N6 Cr2 119.2(11)
C34 N6 Cr2 104.8(10)
C38 N7 C37 113.0(14)
C38 N7 Cr2 105.9(10)
C37 N7 Cr2 117.5(11)
C40 N8 C39 113.3(13)
C40 N8 Cr2 114.7(10)
C39 N8 Cr2 105.9(9)
C48 S13 C46 94.0(8)
C47 S14 C48 94.0(8)
C49 S15 C50 92.5(9)
C49 S16 C51 93.0(8)
C50 S17 C52 95.9(12)
C51 S18 C53 100.8(14)
C57 S19 C59 94.5(8)
C59 S20 C58 96.5(8)
C61 S21 C60 94.3(9)
C60 S22 C62 93.9(8)
C61 S23 C63 104.6(9)
C62 S24 C64 98.1(9)
N5 C33 C34 106.7(14)
N6 C34 C33 109.0(15)
N6 C35 C36 110.8(14)
C37 C36 C35 118.2(14)
N7 C37 C36 112.7(14)
C39 C38 N7 107.7(14)
C38 C39 N8 107.5(14)
N8 C40 C41 110.2(15)
C42 C41 C40 115.0(17)
N5 C42 C41 110.8(15)
C44 C43 Cr2 168.7(13)
C43 C44 C46 172.5(18)
C47 C46 C44 125.4(16)
C47 C46 S13 114.8(13)
C44 C46 S13 119.6(13)
C46 C47 C45 126.1(17)
C46 C47 S14 117.2(13)
C45 C47 S14 116.7(13)
C49 C48 S13 124.4(13)
C49 C48 S14 122.4(13)
S13 C48 S14 113.2(9)
C48 C49 S15 121.5(13)
C48 C49 S16 123.3(13)
S15 C49 S16 115.2(10)
C51 C50 S17 130.2(16)
C51 C50 S15 115.8(15)
S17 C50 S15 113.7(11)
C50 C51 S18 127.9(14)
C50 C51 S16 118.3(14)
S18 C51 S16 113.4(9)
C53 C52 S17 113(2)
C52 C53 S18 121(3)
C55 C54 Cr2 172.5(14)
C54 C55 C57 175.1(18)
C58 C57 C55 123.9(15)
C58 C57 S19 117.2(12)
C55 C57 S19 118.9(12)
C57 C58 C56 128.2(15)
C57 C58 S20 116.2(12)
C56 C58 S20 115.2(12)
C60 C59 S20 126.6(14)
C60 C59 S19 119.7(13)
S20 C59 S19 113.6(10)
C59 C60 S21 125.1(14)
C59 C60 S22 120.4(13)
S21 C60 S22 114.4(10)
C62 C61 S21 120.9(15)
C62 C61 S23 125.7(15)
S21 C61 S23 113.3(11)
C61 C62 S24 129.4(15)
C61 C62 S22 114.3(14)
S24 C62 S22 116.3(10)
C64 C63 S23 112.9(15)
C63 C64 S24 115.0(15)
O2 S25 O3 115.9(11)
O2 S25 O1 113.9(10)
O3 S25 O1 114.5(9)
O2 S25 C65 104.1(9)
O3 S25 C65 101.3(9)
O1 S25 C65 104.9(10)
F1 C65 F2 112.1(17)
F1 C65 F3 109.0(17)
F2 C65 F3 107.3(17)
F1 C65 S25 112.6(15)
F2 C65 S25 108.3(14)
F3 C65 S25 107.3(13)
O6 S26 O4 116.0(13)
O6 S26 O5 117.9(13)
O4 S26 O5 113.8(10)
O6 S26 C66 101.6(11)
O4 S26 C66 102.9(12)
O5 S26 C66 101.1(10)
F5 C66 F4 107(2)
F5 C66 F6 107(2)
F4 C66 F6 107(2)
F5 C66 S26 112.2(17)
F4 C66 S26 113.1(17)
F6 C66 S26 110.0(17)

loop_
_geom_bond_atom_site_label_1
_geom_bond_atom_site_label_2
_geom_bond_distance
Cr1 N2 2.039(13)
Cr1 C11 2.042(18)
Cr1 N1 2.063(15)
Cr1 N3 2.065(14)
Cr1 C22 2.083(17)
Cr1 N4 2.098(14)
N1 C1 1.46(2)
N1 C10 1.55(2)
N2 C3 1.45(2)
N2 C2 1.50(2)
N3 C6 1.48(2)
N3 C5 1.48(2)
N4 C8 1.47(2)
N4 C7 1.49(2)
S1 C16 1.728(19)
S1 C14 1.774(16)
S2 C15 1.773(15)
S2 C16 1.812(19)
S3 C17 1.745(16)
S3 C18 1.767(19)
S4 C17 1.731(16)
S4 C19 1.777(19)
S5 C18 1.773(19)
S5 C20 1.88(2)
S6 C19 1.754(19)
S6 C21 1.84(2)
S7 C27 1.764(17)
S7 C25 1.766(17)
S8 C26 1.742(19)
S8 C27 1.786(17)
S9 C28 1.779(16)
S9 C29 1.791(18)
S10 C30 1.77(2)
S10 C28 1.782(17)
S11 C29 1.751(18)
S11 C31 1.78(2)
S12 C30 1.76(2)
S12 C32 1.86(2)
C1 C2 1.53(2)
C3 C4 1.48(3)
C4 C5 1.59(2)
C6 C7 1.52(2)
C8 C9 1.59(3)
C9 C10 1.51(3)
C11 C12 1.19(2)
C12 C14 1.46(2)
C13 C15 1.47(2)
C14 C15 1.35(2)
C16 C17 1.34(2)
C18 C19 1.29(3)
C20 C21 1.36(3)
C22 C23 1.24(2)
C23 C25 1.39(2)
C24 C26 1.50(2)
C25 C26 1.38(2)
C27 C28 1.28(2)
C29 C30 1.30(3)
C31 C32 1.47(3)
Cr2 C43 2.044(16)
Cr2 N5 2.057(13)
Cr2 N8 2.060(13)
Cr2 C54 2.072(17)
Cr2 N7 2.059(14)
Cr2 N6 2.089(14)
N5 C33 1.50(2)
N5 C42 1.51(2)
N6 C35 1.46(2)
N6 C34 1.51(2)
N7 C38 1.49(2)
N7 C37 1.50(2)
N8 C40 1.52(2)
N8 C39 1.52(2)
S13 C48 1.743(17)
S13 C46 1.775(18)
S14 C47 1.741(18)
S14 C48 1.770(16)
S15 C49 1.742(17)
S15 C50 1.83(2)
S16 C49 1.748(18)
S16 C51 1.772(17)
S17 C50 1.72(2)
S17 C52 1.79(3)
S18 C51 1.728(17)
S18 C53 1.80(4)
S19 C57 1.743(16)
S19 C59 1.822(18)
S20 C59 1.719(17)
S20 C58 1.769(18)
S21 C61 1.69(2)
S21 C60 1.735(17)
S22 C60 1.766(18)
S22 C62 1.772(18)
S23 C61 1.80(2)
S23 C63 1.83(2)
S24 C62 1.755(19)
S24 C64 1.80(2)
C33 C34 1.52(2)
C35 C36 1.53(2)
C36 C37 1.53(2)
C38 C39 1.48(2)
C40 C41 1.55(3)
C41 C42 1.52(3)
C43 C44 1.26(2)
C44 C46 1.39(3)
C45 C47 1.47(3)
C46 C47 1.39(2)
C48 C49 1.37(2)
C50 C51 1.31(3)
C52 C53 1.47(4)
C54 C55 1.24(2)
C55 C57 1.41(2)
C56 C58 1.52(2)
C57 C58 1.38(2)
C59 C60 1.35(2)
C61 C62 1.34(2)
C63 C64 1.51(3)
S25 O2 1.422(13)
S25 O3 1.435(15)
S25 O1 1.439(13)
S25 C65 1.84(2)
C65 F1 1.28(2)
C65 F2 1.34(2)
C65 F3 1.37(2)
S26 O6 1.420(18)
S26 O4 1.421(17)
S26 O5 1.432(16)
S26 C66 1.81(2)
C66 F5 1.30(3)
C66 F4 1.32(3)
C66 F6 1.36(3)
